data_4503745
loop_
_publ_author_name
'Chen, Zhenxia'
'Zhou, Yaming'
'Weng, Linhong'
'Zhao, Dongyuan'

_publ_section_title
;
 Mixed-Solvothermal Syntheses and Structures of Six New Zinc
 Phosphonocarboxylates with Zeolite-type and Pillar-Layered Frameworks
;
_journal_issue 11
_journal_name_full 'Crystal Growth &amp; Design'
_journal_page_first 4045
_journal_paper_doi 10.1021/cg800374s
_journal_volume 8
_journal_year 2008
_chemical_formula_sum 'C20 H28 N4 O11 P2 Zn2'
_chemical_formula_weight 693.14
_chemical_name_systematic
; 
 ? 
;
_space_group_IT_number 14
_symmetry_cell_setting monoclinic
_symmetry_space_group_name_Hall '-P 2ybc'
_symmetry_space_group_name_H-M 'P 1 21/c 1'
_atom_sites_solution_hydrogens geom
_atom_sites_solution_primary direct
_atom_sites_solution_secondary difmap
_audit_creation_method SHELXL-97
_cell_angle_alpha 90.00
_cell_angle_beta 94.896(4)
_cell_angle_gamma 90.00
_cell_formula_units_Z 4
_cell_length_a 9.869(3)
_cell_length_b 17.101(5)
_cell_length_c 17.320(5)
_cell_measurement_reflns_used 849
_cell_measurement_temperature 293(2)
_cell_measurement_theta_max 26.560
_cell_measurement_theta_min 2.360
_cell_volume 2912.4(15)
_computing_cell_refinement 'Bruker SMART'
_computing_data_collection 'Bruker SMART'
_computing_data_reduction 'Bruker SHELXTL'
_computing_molecular_graphics 'Bruker SHELXTL'
_computing_publication_material 'Bruker SHELXTL'
_computing_structure_refinement 'SHELXL-97 (Sheldrick, 1997)'
_computing_structure_solution 'SHELXS-97 (Sheldrick, 1990)'
_diffrn_ambient_temperature 293(2)
_diffrn_measured_fraction_theta_full 0.995
_diffrn_measured_fraction_theta_max 0.995
_diffrn_measurement_device_type 'CCD area detector'
_diffrn_measurement_method 'phi and omega scans'
_diffrn_radiation_monochromator graphite
_diffrn_radiation_source 'fine-focus sealed tube'
_diffrn_radiation_type MoK\a
_diffrn_radiation_wavelength 0.71073
_diffrn_reflns_av_R_equivalents 0.0388
_diffrn_reflns_av_sigmaI/netI 0.0534
_diffrn_reflns_limit_h_max 11
_diffrn_reflns_limit_h_min -11
_diffrn_reflns_limit_k_max 13
_diffrn_reflns_limit_k_min -20
_diffrn_reflns_limit_l_max 20
_diffrn_reflns_limit_l_min -20
_diffrn_reflns_number 11901
_diffrn_reflns_theta_full 25.01
_diffrn_reflns_theta_max 25.01
_diffrn_reflns_theta_min 1.68
_exptl_absorpt_coefficient_mu 1.816
_exptl_absorpt_correction_T_max 0.8393
_exptl_absorpt_correction_T_min 0.7358
_exptl_absorpt_correction_type multi-scan
_exptl_absorpt_process_details sadabs
_exptl_crystal_colour colorless
_exptl_crystal_density_diffrn 1.581
_exptl_crystal_density_method 'not measured'
_exptl_crystal_description cuboid
_exptl_crystal_F_000 1416
_exptl_crystal_size_max 0.18
_exptl_crystal_size_mid 0.15
_exptl_crystal_size_min 0.10
_refine_diff_density_max 1.646
_refine_diff_density_min -0.997
_refine_diff_density_rms 0.148
_refine_ls_extinction_method none
_refine_ls_goodness_of_fit_ref 1.036
_refine_ls_hydrogen_treatment constr
_refine_ls_matrix_type full
_refine_ls_number_parameters 369
_refine_ls_number_reflns 5110
_refine_ls_number_restraints 28
_refine_ls_restrained_S_all 1.055
_refine_ls_R_factor_all 0.0809
_refine_ls_R_factor_gt 0.0573
_refine_ls_shift/su_max 0.001
_refine_ls_shift/su_mean 0.000
_refine_ls_structure_factor_coef Fsqd
_refine_ls_weighting_details 'calc w=1/[\s^2^(Fo^2^)+(0.0992P)^2^+8.5331P] where P=(Fo^2^+2Fc^2^)/3'
_refine_ls_weighting_scheme calc
_refine_ls_wR_factor_gt 0.1543
_refine_ls_wR_factor_ref 0.1701
_reflns_number_gt 3859
_reflns_number_total 5110
_reflns_threshold_expression >2sigma(I)
_cod_data_source_file cg800374s_si_002.cif
_cod_data_source_block f70407b
_cod_depositor_comments
;
The following automatic conversions were performed:

'_symmetry_cell_setting' value 'Monoclinic' changed to 'monoclinic'
according to /home/saulius/struct/CIF-dictionaries/cif_core.dic
dictionary named 'cif_core.dic' version 2.4.1 from 2010-06-29.

Automatic conversion script
Id: cif_fix_values 1715 2011-07-08 13:25:40Z adriana 
;
_cod_original_cell_volume 2912.5(15)
_cod_original_sg_symbol_H-M P2(1)/c
_cod_database_code 4503745

loop_
_symmetry_equiv_pos_as_xyz
'x, y, z'
'-x, y+1/2, -z+1/2'
'-x, -y, -z'
'x, -y-1/2, z-1/2'

loop_
_atom_site_label
_atom_site_type_symbol
_atom_site_fract_x
_atom_site_fract_y
_atom_site_fract_z
_atom_site_U_iso_or_equiv
_atom_site_adp_type
_atom_site_occupancy
_atom_site_symmetry_multiplicity
_atom_site_calc_flag
_atom_site_refinement_flags
Zn1 Zn 0.06282(7) 0.96598(4) 0.09974(4) 0.0195(2) Uani 1 1 d .
Zn2 Zn 0.44983(7) 0.89267(4) 0.03680(4) 0.0193(2) Uani 1 1 d .
P1 P 0.35394(15) 1.06128(9) 0.08768(9) 0.0187(3) Uani 1 1 d .
P2 P 0.14643(15) 0.89727(9) -0.05419(8) 0.0188(3) Uani 1 1 d .
O1 O 0.2050(4) 1.0419(2) 0.0858(2) 0.0247(9) Uani 1 1 d .
O2 O 0.3836(4) 1.1111(2) 0.0176(2) 0.0239(9) Uani 1 1 d .
O3 O 0.4477(4) 0.9907(2) 0.0968(2) 0.0247(9) Uani 1 1 d .
O4 O 0.5143(5) 1.3265(3) 0.3727(3) 0.0419(13) Uani 1 1 d .
O5 O 0.4823(7) 1.2241(3) 0.4453(3) 0.0626(17) Uani 1 1 d .
O6 O 0.1022(4) 0.9713(3) -0.0978(2) 0.0256(10) Uani 1 1 d .
O7 O 0.0700(4) 0.8862(2) 0.0183(2) 0.0252(10) Uani 1 1 d .
O8 O 0.2985(4) 0.8931(3) -0.0395(2) 0.0279(10) Uani 1 1 d .
O9 O 0.0994(5) 0.5889(3) -0.3007(3) 0.0362(11) Uani 1 1 d .
O10 O -0.1025(5) 0.6430(3) -0.3301(3) 0.0429(13) Uani 1 1 d .
C1 C 0.3917(6) 1.1201(3) 0.1735(3) 0.0213(13) Uani 1 1 d .
C2 C 0.3569(7) 1.0929(4) 0.2444(4) 0.0327(15) Uani 1 1 d .
H2A H 0.3130 1.0451 0.2477 0.039 Uiso 1 1 calc R
C3 C 0.3878(7) 1.1376(4) 0.3111(4) 0.0325(15) Uani 1 1 d .
H3A H 0.3655 1.1184 0.3586 0.039 Uiso 1 1 calc R
C4 C 0.4499(6) 1.2085(4) 0.3082(4) 0.0274(14) Uani 1 1 d .
C5 C 0.4826(7) 1.2371(4) 0.2379(4) 0.0358(16) Uani 1 1 d .
H5A H 0.5241 1.2857 0.2352 0.043 Uiso 1 1 calc R
C6 C 0.4534(7) 1.1928(4) 0.1706(4) 0.0324(15) Uani 1 1 d .
H6A H 0.4757 1.2124 0.1232 0.039 Uiso 1 1 calc R
C7 C 0.4845(7) 1.2545(4) 0.3816(4) 0.0325(15) Uani 1 1 d .
C8 C 0.1011(6) 0.8165(4) -0.1180(3) 0.0222(13) Uani 1 1 d .
C9 C -0.0242(6) 0.8138(4) -0.1608(4) 0.0298(15) Uani 1 1 d .
H9A H -0.0882 0.8524 -0.1536 0.036 Uiso 1 1 calc R
C10 C -0.0562(6) 0.7547(4) -0.2140(4) 0.0302(15) Uani 1 1 d .
H10A H -0.1413 0.7539 -0.2415 0.036 Uiso 1 1 calc R
C11 C 0.0370(7) 0.6975(4) -0.2263(4) 0.0304(15) Uani 1 1 d .
C12 C 0.1621(7) 0.6975(4) -0.1827(4) 0.0337(16) Uani 1 1 d .
H12A H 0.2247 0.6579 -0.1895 0.040 Uiso 1 1 calc R
C13 C 0.1937(7) 0.7563(4) -0.1292(4) 0.0341(16) Uani 1 1 d .
H13A H 0.2776 0.7559 -0.1003 0.041 Uiso 1 1 calc R
C14 C 0.0071(7) 0.6395(4) -0.2897(4) 0.0297(15) Uani 1 1 d .
N1 N 0.6906(6) -0.0319(4) 0.1855(4) 0.0538(19) Uani 1 1 d .
H1A H 0.6128 -0.0445 0.1586 0.081 Uiso 1 1 calc R
H1B H 0.7556 -0.0649 0.1740 0.081 Uiso 1 1 calc R
H1C H 0.7139 0.0166 0.1736 0.081 Uiso 1 1 calc R
N2 N 0.8420(14) 0.0473(10) 0.3274(13) 0.197(11) Uani 1 1 d D
N3 N 1.0015(11) 0.1619(7) 0.4056(10) 0.142(6) Uani 1 1 d D
N4 N 1.1648(6) 0.2892(3) 0.4738(3) 0.0351(13) Uani 1 1 d .
H4A H 1.2416 0.3148 0.4874 0.053 Uiso 1 1 calc R
H4B H 1.0947 0.3160 0.4892 0.053 Uiso 1 1 calc R
H4C H 1.1551 0.2837 0.4226 0.053 Uiso 1 1 calc R
C15 C 0.6739(15) -0.0364(6) 0.2656(6) 0.094(4) Uani 1 1 d .
H15A H 0.6418 -0.0889 0.2748 0.113 Uiso 1 1 calc R
H15B H 0.5996 -0.0014 0.2747 0.113 Uiso 1 1 calc R
C16 C 0.7831(15) -0.0203(12) 0.3280(8) 0.238(17) Uani 1 1 d D
H16A H 0.7447 -0.0261 0.3774 0.285 Uiso 1 1 calc R
H16B H 0.8525 -0.0602 0.3256 0.285 Uiso 1 1 calc R
C17 C 0.7798(18) 0.1002(11) 0.3669(12) 0.076(6) Uani 0.50 1 d PDU
H17A H 0.7511 0.0758 0.4134 0.092 Uiso 0.50 1 calc PR
H17B H 0.6985 0.1171 0.3360 0.092 Uiso 0.50 1 calc PR
C18 C 0.8569(15) 0.1655(11) 0.3883(16) 0.111(8) Uani 0.50 1 d PDU
H18A H 0.8195 0.1872 0.4337 0.133 Uiso 0.50 1 calc PR
H18B H 0.8400 0.2035 0.3471 0.133 Uiso 0.50 1 calc PR
C17' C 0.9734(12) 0.0302(11) 0.3582(11) 0.073(7) Uani 0.50 1 d PD
H17C H 0.9665 -0.0091 0.3982 0.088 Uiso 0.50 1 calc PR
H17D H 1.0206 0.0060 0.3175 0.088 Uiso 0.50 1 calc PR
C18' C 1.0533(16) 0.0880(9) 0.3890(14) 0.092(7) Uani 0.50 1 d PDU
H18C H 1.1239 0.0963 0.3542 0.111 Uiso 0.50 1 calc PR
H18D H 1.0981 0.0679 0.4370 0.111 Uiso 0.50 1 calc PR
C19 C 1.0237(15) 0.1665(7) 0.4818(10) 0.146(9) Uani 1 1 d D
H19A H 1.0260 0.1141 0.5033 0.175 Uiso 1 1 calc R
H19B H 0.9488 0.1942 0.5022 0.175 Uiso 1 1 calc R
C20 C 1.1698(12) 0.2123(6) 0.5103(6) 0.078(3) Uani 1 1 d .
H20A H 1.1795 0.2175 0.5662 0.094 Uiso 1 1 calc R
H20B H 1.2466 0.1827 0.4944 0.094 Uiso 1 1 calc R
O11 O 0.429(3) 0.0863(18) 0.5200(16) 0.167(10) Uiso 0.50 1 d P
O12 O 0.548(3) 0.0939(18) 0.5581(18) 0.180(11) Uiso 0.50 1 d P

loop_
_atom_site_aniso_label
_atom_site_aniso_U_11
_atom_site_aniso_U_22
_atom_site_aniso_U_33
_atom_site_aniso_U_23
_atom_site_aniso_U_13
_atom_site_aniso_U_12
Zn1 0.0214(4) 0.0189(4) 0.0181(4) 0.0011(3) 0.0011(3) -0.0006(3)
Zn2 0.0199(4) 0.0186(4) 0.0188(4) 0.0009(3) -0.0015(3) 0.0012(3)
P1 0.0176(7) 0.0167(8) 0.0217(8) -0.0023(6) 0.0006(6) -0.0011(6)
P2 0.0177(7) 0.0197(8) 0.0185(7) -0.0035(6) -0.0014(6) 0.0001(6)
O1 0.019(2) 0.026(2) 0.029(2) -0.0021(19) 0.0015(17) -0.0040(17)
O2 0.020(2) 0.024(2) 0.028(2) 0.0041(18) 0.0036(17) 0.0023(17)
O3 0.023(2) 0.023(2) 0.027(2) -0.0053(18) -0.0038(17) 0.0052(18)
O4 0.063(3) 0.031(3) 0.032(3) -0.014(2) 0.001(2) -0.012(2)
O5 0.117(5) 0.043(3) 0.027(3) -0.006(3) 0.000(3) -0.009(3)
O6 0.022(2) 0.028(2) 0.027(2) 0.0024(19) 0.0036(17) 0.0014(18)
O7 0.035(2) 0.019(2) 0.022(2) -0.0044(17) 0.0063(18) -0.0031(18)
O8 0.017(2) 0.037(3) 0.029(2) -0.007(2) -0.0058(17) 0.0003(18)
O9 0.048(3) 0.031(3) 0.029(2) -0.015(2) 0.004(2) -0.001(2)
O10 0.047(3) 0.047(3) 0.033(3) -0.014(2) -0.005(2) -0.007(3)
C1 0.021(3) 0.021(3) 0.021(3) -0.005(2) -0.002(2) 0.001(2)
C2 0.038(4) 0.028(4) 0.032(4) -0.002(3) 0.005(3) -0.010(3)
C3 0.045(4) 0.029(4) 0.023(3) -0.003(3) 0.006(3) -0.011(3)
C4 0.032(3) 0.022(3) 0.029(3) -0.010(3) 0.004(3) 0.001(3)
C5 0.050(4) 0.024(4) 0.033(4) -0.011(3) 0.008(3) -0.013(3)
C6 0.046(4) 0.025(4) 0.028(3) -0.007(3) 0.008(3) -0.008(3)
C7 0.033(4) 0.034(4) 0.031(4) -0.006(3) 0.004(3) -0.001(3)
C8 0.021(3) 0.025(3) 0.021(3) -0.007(3) 0.000(2) -0.001(2)
C9 0.027(3) 0.029(4) 0.032(4) -0.009(3) -0.002(3) 0.010(3)
C10 0.023(3) 0.036(4) 0.030(3) -0.009(3) -0.005(3) -0.002(3)
C11 0.033(4) 0.030(4) 0.028(3) -0.010(3) 0.004(3) -0.007(3)
C12 0.031(4) 0.033(4) 0.038(4) -0.014(3) 0.004(3) 0.004(3)
C13 0.024(3) 0.041(4) 0.036(4) -0.017(3) -0.006(3) 0.002(3)
C14 0.038(4) 0.029(4) 0.021(3) -0.004(3) 0.001(3) -0.006(3)
N1 0.034(3) 0.070(5) 0.057(4) 0.022(4) 0.002(3) 0.009(3)
N2 0.111(12) 0.140(14) 0.32(3) 0.031(15) -0.086(14) -0.059(11)
N3 0.074(7) 0.118(11) 0.239(18) -0.095(12) 0.040(10) -0.028(7)
N4 0.030(3) 0.036(3) 0.039(3) -0.003(3) 0.001(2) 0.001(3)
C15 0.164(13) 0.053(6) 0.058(6) -0.008(5) -0.035(7) 0.024(7)
C16 0.165(18) 0.50(5) 0.050(8) 0.039(16) 0.021(10) 0.21(3)
C17 0.031(9) 0.118(16) 0.076(12) 0.013(11) -0.016(8) 0.015(10)
C18 0.057(11) 0.053(11) 0.23(2) -0.021(13) 0.041(13) 0.042(10)
C17' 0.019(7) 0.107(16) 0.089(14) -0.086(13) -0.020(8) 0.003(8)
C18' 0.035(9) 0.052(10) 0.184(17) -0.073(11) -0.023(10) 0.021(8)
C19 0.156(15) 0.044(7) 0.26(2) 0.027(11) 0.160(17) -0.003(8)
C20 0.119(9) 0.048(6) 0.071(7) 0.009(5) 0.028(6) 0.027(6)

loop_
_atom_type_symbol
_atom_type_description
_atom_type_scat_dispersion_real
_atom_type_scat_dispersion_imag
_atom_type_scat_source
C C 0.0033 0.0016 'International Tables Vol C Tables 4.2.6.8 and 6.1.1.4'
H H 0.0000 0.0000 'International Tables Vol C Tables 4.2.6.8 and 6.1.1.4'
N N 0.0061 0.0033 'International Tables Vol C Tables 4.2.6.8 and 6.1.1.4'
O O 0.0106 0.0060 'International Tables Vol C Tables 4.2.6.8 and 6.1.1.4'
P P 0.1023 0.0942 'International Tables Vol C Tables 4.2.6.8 and 6.1.1.4'
Zn Zn 0.2839 1.4301 'International Tables Vol C Tables 4.2.6.8 and 6.1.1.4'

loop_
_geom_angle_atom_site_label_1
_geom_angle_atom_site_label_2
_geom_angle_atom_site_label_3
_geom_angle
_geom_angle_site_symmetry_1
_geom_angle_site_symmetry_3
O1 Zn1 O6 104.01(18) . 3_575
O1 Zn1 O7 107.67(17) . .
O6 Zn1 O7 116.76(18) 3_575 .
O1 Zn1 O9 110.31(19) . 4_576
O6 Zn1 O9 111.57(19) 3_575 4_576
O7 Zn1 O9 106.42(19) . 4_576
O8 Zn2 O4 129.8(2) . 2_645
O8 Zn2 O2 107.78(18) . 3_675
O4 Zn2 O2 105.4(2) 2_645 3_675
O8 Zn2 O3 108.60(17) . .
O4 Zn2 O3 94.5(2) 2_645 .
O2 Zn2 O3 109.10(18) 3_675 .
O1 P1 O3 114.3(2) . .
O1 P1 O2 111.0(2) . .
O3 P1 O2 111.6(2) . .
O1 P1 C1 105.9(3) . .
O3 P1 C1 106.0(3) . .
O2 P1 C1 107.6(3) . .
O8 P2 O6 111.3(3) . .
O8 P2 O7 114.2(2) . .
O6 P2 O7 111.7(2) . .
O8 P2 C8 105.0(3) . .
O6 P2 C8 106.8(3) . .
O7 P2 C8 107.2(3) . .
P1 O1 Zn1 149.3(3) . .
P1 O2 Zn2 125.9(2) . 3_675
P1 O3 Zn2 130.7(2) . .
C7 O4 Zn2 119.5(4) . 2_655
P2 O6 Zn1 132.2(3) . 3_575
P2 O7 Zn1 123.6(2) . .
P2 O8 Zn2 146.0(3) . .
C14 O9 Zn1 111.9(4) . 4_575
C2 C1 C6 118.4(6) . .
C2 C1 P1 119.6(5) . .
C6 C1 P1 122.0(5) . .
C1 C2 C3 119.8(6) . .
C1 C2 H2A 120.1 . .
C3 C2 H2A 120.1 . .
C4 C3 C2 121.6(6) . .
C4 C3 H3A 119.2 . .
C2 C3 H3A 119.2 . .
C3 C4 C5 119.3(6) . .
C3 C4 C7 120.2(6) . .
C5 C4 C7 120.4(6) . .
C4 C5 C6 119.8(6) . .
C4 C5 H5A 120.1 . .
C6 C5 H5A 120.1 . .
C1 C6 C5 121.0(6) . .
C1 C6 H6A 119.5 . .
C5 C6 H6A 119.5 . .
O5 C7 O4 122.8(6) . .
O5 C7 C4 121.2(6) . .
O4 C7 C4 116.0(6) . .
C9 C8 C13 117.6(6) . .
C9 C8 P2 121.1(5) . .
C13 C8 P2 121.2(4) . .
C10 C9 C8 121.5(6) . .
C10 C9 H9A 119.3 . .
C8 C9 H9A 119.3 . .
C11 C10 C9 120.3(6) . .
C11 C10 H10A 119.8 . .
C9 C10 H10A 119.8 . .
C10 C11 C12 119.4(6) . .
C10 C11 C14 119.7(6) . .
C12 C11 C14 120.7(6) . .
C13 C12 C11 120.1(6) . .
C13 C12 H12A 119.9 . .
C11 C12 H12A 119.9 . .
C12 C13 C8 120.9(6) . .
C12 C13 H13A 119.5 . .
C8 C13 H13A 119.5 . .
O10 C14 O9 123.0(6) . .
O10 C14 C11 119.5(6) . .
O9 C14 C11 117.4(6) . .
C15 N1 H1A 109.5 . .
C15 N1 H1B 109.5 . .
H1A N1 H1B 109.5 . .
C15 N1 H1C 109.5 . .
H1A N1 H1C 109.5 . .
H1B N1 H1C 109.5 . .
C16 N2 C17 112.3(18) . .
C16 N2 C17' 102.3(14) . .
C17 N2 C17' 113.9(17) . .
C19 N3 C18' 103.0(15) . .
C19 N3 C18 106.5(13) . .
C18' N3 C18 111.6(12) . .
C20 N4 H4A 109.5 . .
C20 N4 H4B 109.5 . .
H4A N4 H4B 109.5 . .
C20 N4 H4C 109.5 . .
H4A N4 H4C 109.5 . .
H4B N4 H4C 109.5 . .
N1 C15 C16 124.5(13) . .
N1 C15 H15A 106.2 . .
C16 C15 H15A 106.2 . .
N1 C15 H15B 106.2 . .
C16 C15 H15B 106.2 . .
H15A C15 H15B 106.4 . .
N2 C16 C15 117.3(17) . .
N2 C16 H16A 108.0 . .
C15 C16 H16A 108.0 . .
N2 C16 H16B 108.0 . .
C15 C16 H16B 108.0 . .
H16A C16 H16B 107.2 . .
N2 C17 C18 115.0(17) . .
N2 C17 H17A 108.5 . .
C18 C17 H17A 108.5 . .
N2 C17 H17B 108.5 . .
C18 C17 H17B 108.5 . .
H17A C17 H17B 107.5 . .
C17 C18 N3 122.5(14) . .
C17 C18 H18A 106.7 . .
N3 C18 H18A 106.7 . .
C17 C18 H18B 106.7 . .
N3 C18 H18B 106.7 . .
H18A C18 H18B 106.6 . .
C18' C17' N2 119.6(16) . .
C18' C17' H17C 107.4 . .
N2 C17' H17C 107.4 . .
C18' C17' H17D 107.4 . .
N2 C17' H17D 107.4 . .
H17C C17' H17D 107.0 . .
C17' C18' N3 122.1(14) . .
C17' C18' H18C 106.8 . .
N3 C18' H18C 106.8 . .
C17' C18' H18D 106.8 . .
N3 C18' H18D 106.8 . .
H18C C18' H18D 106.6 . .
N3 C19 C20 112.7(10) . .
N3 C19 H19A 109.1 . .
C20 C19 H19A 109.1 . .
N3 C19 H19B 109.1 . .
C20 C19 H19B 109.1 . .
H19A C19 H19B 107.8 . .
N4 C20 C19 107.3(9) . .
N4 C20 H20A 110.2 . .
C19 C20 H20A 110.2 . .
N4 C20 H20B 110.2 . .
C19 C20 H20B 110.2 . .
H20A C20 H20B 108.5 . .

loop_
_geom_bond_atom_site_label_1
_geom_bond_atom_site_label_2
_geom_bond_distance
_geom_bond_site_symmetry_2
Zn1 O1 1.941(4) .
Zn1 O6 1.948(4) 3_575
Zn1 O7 1.967(4) .
Zn1 O9 1.970(4) 4_576
Zn2 O8 1.908(4) .
Zn2 O4 1.941(4) 2_645
Zn2 O2 1.964(4) 3_675
Zn2 O3 1.974(4) .
P1 O1 1.505(4) .
P1 O3 1.521(4) .
P1 O2 1.531(4) .
P1 C1 1.807(6) .
P2 O8 1.503(4) .
P2 O6 1.519(4) .
P2 O7 1.530(4) .
P2 C8 1.802(6) .
O2 Zn2 1.964(4) 3_675
O4 C7 1.278(8) .
O4 Zn2 1.941(4) 2_655
O5 C7 1.222(8) .
O6 Zn1 1.948(4) 3_575
O9 C14 1.282(8) .
O9 Zn1 1.970(4) 4_575
O10 C14 1.239(8) .
C1 C2 1.384(9) .
C1 C6 1.387(9) .
C2 C3 1.396(9) .
C2 H2A 0.9300 .
C3 C4 1.362(9) .
C3 H3A 0.9300 .
C4 C5 1.375(9) .
C4 C7 1.511(9) .
C5 C6 1.400(9) .
C5 H5A 0.9300 .
C6 H6A 0.9300 .
C8 C9 1.387(8) .
C8 C13 1.400(9) .
C9 C10 1.385(9) .
C9 H9A 0.9300 .
C10 C11 1.372(9) .
C10 H10A 0.9300 .
C11 C12 1.391(9) .
C11 C14 1.490(9) .
C12 C13 1.385(9) .
C12 H12A 0.9300 .
C13 H13A 0.9300 .
N1 C15 1.412(13) .
N1 H1A 0.8900 .
N1 H1B 0.8900 .
N1 H1C 0.8900 .
N2 C16 1.29(2) .
N2 C17 1.318(17) .
N2 C17' 1.391(15) .
N3 C19 1.32(2) .
N3 C18' 1.404(14) .
N3 C18 1.435(15) .
N4 C20 1.458(11) .
N4 H4A 0.8900 .
N4 H4B 0.8900 .
N4 H4C 0.8900 .
C15 C16 1.485(18) .
C15 H15A 0.9700 .
C15 H15B 0.9700 .
C16 H16A 0.9700 .
C16 H16B 0.9700 .
C17 C18 1.383(17) .
C17 H17A 0.9700 .
C17 H17B 0.9700 .
C18 H18A 0.9700 .
C18 H18B 0.9700 .
C17' C18' 1.346(15) .
C17' H17C 0.9700 .
C17' H17D 0.9700 .
C18' H18C 0.9700 .
C18' H18D 0.9700 .
C19 C20 1.678(19) .
C19 H19A 0.9700 .
C19 H19B 0.9700 .
C20 H20A 0.9700 .
C20 H20B 0.9700 .
O11 O12 1.30(3) .

loop_
_geom_hbond_atom_site_label_D
_geom_hbond_atom_site_label_H
_geom_hbond_atom_site_label_A
_geom_hbond_distance_DH
_geom_hbond_distance_HA
_geom_hbond_distance_DA
_geom_hbond_angle_DHA
_geom_hbond_site_symmetry_A
N4 H4C O10 0.89 2.06 2.767(8) 135.1 3_665
N4 H4B O7 0.89 2.02 2.863(7) 158.6 2_645
N4 H4A O2 0.89 1.93 2.804(7) 168.1 4_676
N1 H1C O6 0.89 2.34 2.845(8) 116.2 3_665
N1 H1B O10 0.89 1.94 2.819(9) 168.7 4_666
N1 H1A O4 0.89 2.57 3.260(9) 134.6 2_635
N1 H1A O3 0.89 1.97 2.762(7) 148.0 1_545
